data_7006496
loop_
_publ_author_name
'Foreman, Mark R. S.'
'Hudson, Michael J.'
'Drew, Michael G. B.'
'Hill, Cl\'ement'
'Madic, Charles'

_publ_section_title
;
 Complexes formed between the quadridentate, heterocyclic molecules
 6,6'-bis-(5,6-dialkyl-1,2,4-triazin-3-yl)-2,2'-bipyridine (BTBP) and
 lanthanides(III): implications for the partitioning of actinides(III)
 and lanthanides(III).
;
_journal_issue 13
_journal_name_full 'Dalton transactions (Cambridge, England : 2003)'
_journal_page_first 1645
_journal_page_last 1653
_journal_paper_doi 10.1039/b511321k
_journal_year 2006
_chemical_formula_sum 'C26 H29 N12 O9 Y'
_chemical_formula_weight 742.52
_chemical_name_systematic
;
?
;
_space_group_IT_number 2
_symmetry_cell_setting triclinic
_symmetry_space_group_name_Hall '-P 1'
_symmetry_space_group_name_H-M 'P -1'
_atom_sites_solution_hydrogens geom
_atom_sites_solution_primary direct
_atom_sites_solution_secondary difmap
_audit_creation_method SHELXL
_cell_angle_alpha 92.459(10)
_cell_angle_beta 95.228(10)
_cell_angle_gamma 106.756(10)
_cell_formula_units_Z 2
_cell_length_a 10.040(11)
_cell_length_b 10.168(12)
_cell_length_c 16.869(14)
_cell_measurement_temperature 293(2)
_cell_volume 1638(3)
_computing_cell_refinement XDS
_computing_data_collection 'XDS (Kabsch, 1991)'
_computing_data_reduction XDS
_computing_molecular_graphics PLATON(Spek,1994)
_computing_structure_refinement 'SHELXL-93 (Sheldrick, 1993)'
_computing_structure_solution 'SHELXS-86 (Sheldrick, 1990)'
_diffrn_ambient_temperature 293(2)
_diffrn_measured_fraction_theta_full 0.893
_diffrn_measurement_device 'Marresearch Image Plate'
_diffrn_measurement_method '95 frames at 2^o intervals, counting time 2 min.'
_diffrn_radiation_monochromator graphite
_diffrn_radiation_source 'fine-focus sealed tube'
_diffrn_radiation_type MoK\a
_diffrn_radiation_wavelength 0.71073
_diffrn_reflns_av_R_equivalents 0.0927
_diffrn_reflns_av_sigmaI/netI 0.1406
_diffrn_reflns_limit_h_max 12
_diffrn_reflns_limit_h_min -12
_diffrn_reflns_limit_k_max 11
_diffrn_reflns_limit_k_min -12
_diffrn_reflns_limit_l_max 20
_diffrn_reflns_limit_l_min -20
_diffrn_reflns_number 9406
_diffrn_reflns_theta_full 25.80
_diffrn_reflns_theta_max 25.68
_diffrn_reflns_theta_min 1.22
_exptl_absorpt_coefficient_mu 1.849
_exptl_absorpt_correction_T_max 1.000
_exptl_absorpt_correction_T_min 0.431
_exptl_absorpt_correction_type empirical
_exptl_absorpt_process_details
;
DIFABS, Walker, N. and Stuart, D., Acta Cryst 1983 A39 158.
;
_exptl_crystal_colour white
_exptl_crystal_density_diffrn 1.506
_exptl_crystal_description needle
_exptl_crystal_F_000 822
_exptl_crystal_size_max 0.34
_exptl_crystal_size_mid 0.07
_exptl_crystal_size_min 0.03
_refine_diff_density_max 1.641
_refine_diff_density_min -1.113
_refine_diff_density_rms 0.177
_refine_ls_extinction_method none
_refine_ls_goodness_of_fit_all 1.058
_refine_ls_goodness_of_fit_obs 1.118
_refine_ls_matrix_type full
_refine_ls_number_parameters 438
_refine_ls_number_reflns 5348
_refine_ls_number_restraints 0
_refine_ls_restrained_S_all 1.058
_refine_ls_restrained_S_obs 1.118
_refine_ls_R_factor_all 0.1337
_refine_ls_R_factor_obs 0.1144
_refine_ls_shift/esd_max 0.017
_refine_ls_shift/esd_mean 0.002
_refine_ls_structure_factor_coef Fsqd
_refine_ls_weighting_details
;
w=1/[\s^2^(Fo^2^)+(0.1796P)^2^+5.7707P] where P=(Fo^2^+2Fc^2^)/3
;
_refine_ls_weighting_scheme calc
_refine_ls_wR_factor_all 0.3109
_refine_ls_wR_factor_obs 0.2899
_reflns_number_observed 4179
_reflns_number_total 5348
_reflns_observed_criterion >2sigma(I)
_cod_data_source_file b511321k.txt
_cod_data_source_block y
_cod_original_cell_volume 1637.8(30)
_cod_original_sg_symbol_H-M P-1
_cod_database_code 7006496

loop_
_symmetry_equiv_pos_as_xyz
'x, y, z'
'-x, -y, -z'

loop_
_atom_site_aniso_label
_atom_site_aniso_U_11
_atom_site_aniso_U_22
_atom_site_aniso_U_33
_atom_site_aniso_U_23
_atom_site_aniso_U_13
_atom_site_aniso_U_12
Y1 0.0333(5) 0.0438(5) 0.0333(5) 0.0068(3) 0.0023(3) 0.0073(3)
N1 0.038(4) 0.058(5) 0.045(5) 0.010(4) 0.014(3) 0.011(4)
N2 0.040(4) 0.051(4) 0.042(4) 0.015(4) 0.007(3) 0.013(4)
C3 0.039(5) 0.053(5) 0.035(5) 0.002(4) 0.002(4) 0.019(4)
N4 0.052(5) 0.061(5) 0.048(5) 0.005(4) -0.001(4) 0.027(4)
C5 0.054(6) 0.057(6) 0.043(6) 0.012(5) 0.004(5) 0.023(5)
C6 0.052(6) 0.049(5) 0.050(6) 0.011(5) 0.015(5) 0.016(5)
C7 0.046(5) 0.042(5) 0.045(5) 0.006(4) 0.007(4) 0.012(4)
N8 0.039(4) 0.042(4) 0.049(5) 0.010(4) 0.007(3) 0.015(3)
C9 0.042(5) 0.048(5) 0.047(6) -0.001(5) 0.004(4) 0.003(4)
C10 0.054(7) 0.063(7) 0.077(8) 0.009(6) 0.001(6) 0.000(6)
C11 0.050(7) 0.070(7) 0.076(9) -0.004(7) -0.011(6) -0.002(6)
C12 0.051(6) 0.064(7) 0.060(7) 0.004(6) -0.009(5) 0.002(5)
N21 0.060(6) 0.072(6) 0.043(5) 0.001(5) -0.003(4) 0.023(5)
N22 0.051(5) 0.069(6) 0.040(5) 0.006(4) 0.001(4) 0.020(4)
C23 0.078(8) 0.069(7) 0.040(6) 0.009(5) 0.001(5) 0.029(6)
N24 0.107(10) 0.094(8) 0.039(5) 0.008(6) -0.009(5) 0.049(8)
C25 0.078(9) 0.102(10) 0.041(6) -0.007(7) -0.014(6) 0.025(8)
C26 0.064(8) 0.109(11) 0.053(7) -0.010(8) 0.004(6) 0.027(8)
C27 0.063(8) 0.082(8) 0.053(7) 0.024(6) 0.001(5) 0.022(6)
N28 0.039(4) 0.036(4) 0.038(4) 0.022(3) 0.010(3) 0.008(3)
C29 0.063(7) 0.066(7) 0.059(7) 0.023(6) 0.018(6) 0.012(6)
C30 0.071(10) 0.121(13) 0.103(12) 0.066(11) -0.012(8) -0.007(9)
C31 0.141(19) 0.115(14) 0.098(13) 0.073(12) 0.008(12) -0.003(13)
C32 0.116(14) 0.108(12) 0.065(9) 0.049(9) -0.010(8) -0.002(11)
C51 0.073(8) 0.073(7) 0.052(7) 0.012(6) -0.004(6) 0.032(6)
C52 0.092(11) 0.085(9) 0.062(8) 0.017(7) -0.006(7) 0.030(8)
C61 0.061(8) 0.080(8) 0.074(8) 0.033(7) 0.024(6) 0.009(6)
C62 0.082(10) 0.075(9) 0.093(11) 0.015(8) 0.018(8) 0.002(8)
C251 0.126(16) 0.151(17) 0.056(9) 0.009(10) -0.030(9) 0.053(13)
C252 0.136(19) 0.185(23) 0.068(11) 0.032(13) -0.024(11) 0.041(17)
C261 0.106(14) 0.139(16) 0.081(11) 0.011(12) -0.050(10) -0.016(12)
C262 0.147(25) 0.121(18) 0.201(31) 0.008(20) 0.016(21) -0.001(17)
O41 0.078(6) 0.079(5) 0.061(5) 0.010(4) 0.013(4) 0.034(5)
O42 0.055(5) 0.072(5) 0.060(5) 0.002(4) 0.004(4) 0.022(4)
N43 0.048(5) 0.063(5) 0.054(6) 0.006(5) 0.013(4) 0.014(4)
O44 0.071(6) 0.094(6) 0.088(7) -0.003(5) 0.020(5) 0.044(5)
O51 0.069(6) 0.086(6) 0.064(5) 0.002(5) 0.002(4) 0.024(5)
O52 0.064(5) 0.071(5) 0.062(5) 0.014(4) 0.006(4) 0.034(4)
N53 0.041(5) 0.053(5) 0.060(6) -0.002(4) 0.005(4) 0.013(4)
O54 0.087(8) 0.102(7) 0.103(8) -0.015(6) 0.015(6) 0.044(6)
O61 0.047(4) 0.054(4) 0.062(5) 0.004(4) 0.018(3) 0.004(3)
O62 0.055(5) 0.070(5) 0.075(6) -0.010(4) 0.012(4) 0.011(4)
N63 0.048(6) 0.074(7) 0.066(6) 0.010(5) 0.018(5) 0.010(5)
O64 0.042(4) 0.054(4) 0.125(8) 0.017(5) 0.018(5) -0.002(4)
N71 0.091(27) 0.093(24) 0.061(20) 0.025(19) 0.011(17) 0.024(20)
C72 0.100(13) 0.093(11) 0.099(12) 0.038(10) 0.028(10) 0.021(9)
C73 0.072(10) 0.097(11) 0.098(11) 0.009(9) 0.018(8) 0.016(8)

loop_
_atom_site_label
_atom_site_type_symbol
_atom_site_fract_x
_atom_site_fract_y
_atom_site_fract_z
_atom_site_U_iso_or_equiv
_atom_site_thermal_displace_type
_atom_site_occupancy
_atom_site_calc_flag
_atom_site_refinement_flags
_atom_site_disorder_group
Y1 Y 0.25207(9) 0.25717(9) 0.22734(5) 0.0377(3) Uani 1 d . .
N1 N 0.2427(9) 0.4283(9) 0.0580(5) 0.047(2) Uani 1 d . .
N2 N 0.1650(9) 0.3151(8) 0.0919(5) 0.044(2) Uani 1 d . .
C3 C 0.0462(10) 0.2353(10) 0.0533(6) 0.042(2) Uani 1 d . .
N4 N -0.0039(10) 0.2517(10) -0.0213(5) 0.052(2) Uani 1 d . .
C5 C 0.0676(12) 0.3572(11) -0.0556(6) 0.050(2) Uani 1 d . .
C6 C 0.1958(12) 0.4504(11) -0.0134(6) 0.049(2) Uani 1 d . .
C7 C -0.0344(11) 0.1153(10) 0.0945(6) 0.044(2) Uani 1 d . .
N8 N 0.0208(8) 0.0969(8) 0.1669(5) 0.042(2) Uani 1 d . .
C9 C -0.0554(11) -0.0106(10) 0.2087(6) 0.048(2) Uani 1 d . .
C10 C -0.1812(14) -0.0955(13) 0.1766(8) 0.068(3) Uani 1 d . .
H10 H -0.2271 -0.1697 0.2041 0.082 Uiso 1 calc R .
C11 C -0.2426(13) -0.0728(13) 0.1028(8) 0.071(3) Uani 1 d . .
H11 H -0.3317 -0.1269 0.0824 0.085 Uiso 1 calc R .
C12 C -0.1650(13) 0.0357(12) 0.0596(8) 0.062(3) Uani 1 d . .
H12 H -0.2007 0.0526 0.0095 0.075 Uiso 1 calc R .
N21 N 0.5136(11) 0.3535(11) 0.3819(6) 0.058(2) Uani 1 d . .
N22 N 0.3927(10) 0.2577(10) 0.3587(5) 0.053(2) Uani 1 d . .
C23 C 0.3362(15) 0.1685(13) 0.4112(7) 0.061(3) Uani 1 d . .
N24 N 0.3981(15) 0.1626(13) 0.4866(6) 0.077(3) Uani 1 d . .
C25 C 0.5201(16) 0.2616(17) 0.5079(7) 0.075(4) Uani 1 d . .
C26 C 0.5775(15) 0.3557(17) 0.4533(8) 0.076(4) Uani 1 d . .
C27 C 0.2005(14) 0.0658(14) 0.3881(7) 0.066(3) Uani 1 d . .
N28 N 0.1323(8) 0.0757(7) 0.3137(4) 0.037(2) Uani 1 d . .
C29 C 0.0155(14) -0.0209(13) 0.2877(7) 0.063(3) Uani 1 d . .
C30 C -0.0388(17) -0.1302(19) 0.3383(10) 0.105(6) Uani 1 d . .
H30 H -0.1153 -0.2035 0.3178 0.126 Uiso 1 calc R .
C31 C 0.0153(24) -0.1303(21) 0.4119(11) 0.125(8) Uani 1 d . .
H31 H -0.0317 -0.1920 0.4464 0.150 Uiso 1 calc R .
C32 C 0.1428(21) -0.0372(19) 0.4371(9) 0.104(6) Uani 1 d . .
H32 H 0.1900 -0.0430 0.4863 0.125 Uiso 1 calc R .
C51 C 0.0170(14) 0.3837(13) -0.1392(7) 0.064(3) Uani 1 d . .
H51D H 0.0868 0.3782 -0.1743 0.077 Uiso 1 calc R .
H51E H 0.0100 0.4769 -0.1384 0.077 Uiso 1 calc R .
C52 C -0.1188(17) 0.2885(15) -0.1729(8) 0.080(4) Uani 1 d . .
H52A H -0.1275 0.1985 -0.1548 0.095 Uiso 1 calc R .
H52B H -0.1244 0.2841 -0.2301 0.095 Uiso 1 calc R .
H52C H -0.1930 0.3210 -0.1557 0.095 Uiso 1 calc R .
C61 C 0.2785(14) 0.5773(14) -0.0506(8) 0.072(4) Uani 1 d . .
H61A H 0.3085 0.5481 -0.0997 0.087 Uiso 1 calc R .
H61B H 0.2167 0.6325 -0.0646 0.087 Uiso 1 calc R .
C62 C 0.4066(17) 0.6680(16) 0.0013(10) 0.087(4) Uani 1 d . .
H62C H 0.3845 0.6762 0.0551 0.104 Uiso 1 calc R .
H62D H 0.4343 0.7577 -0.0189 0.104 Uiso 1 calc R .
H62E H 0.4818 0.6275 0.0003 0.104 Uiso 1 calc R .
C251 C 0.5869(22) 0.2601(23) 0.5915(9) 0.111(6) Uani 1 d . .
H25A H 0.6807 0.2538 0.5877 0.133 Uiso 1 calc R .
H25B H 0.5963 0.3483 0.6194 0.133 Uiso 1 calc R .
C252 C 0.5184(25) 0.1535(26) 0.6410(10) 0.133(8) Uani 1 d . .
H25C H 0.4356 0.1713 0.6571 0.159 Uiso 1 calc R .
H25D H 0.5809 0.1528 0.6875 0.159 Uiso 1 calc R .
H25E H 0.4934 0.0657 0.6113 0.159 Uiso 1 calc R .
C261 C 0.7187(22) 0.4693(24) 0.4725(11) 0.124(8) Uani 1 d . .
H26D H 0.7147 0.5205 0.5216 0.149 Uiso 1 calc R .
H26E H 0.7912 0.4245 0.4828 0.149 Uiso 1 calc R .
C262 C 0.7592(31) 0.5612(26) 0.4168(19) 0.165(11) Uani 1 d . .
H26A H 0.7370 0.5141 0.3646 0.198 Uiso 1 calc R .
H26B H 0.8583 0.6046 0.4264 0.198 Uiso 1 calc R .
H26C H 0.7109 0.6298 0.4200 0.198 Uiso 1 calc R .
O41 O 0.1760(10) 0.3682(10) 0.3469(5) 0.070(2) Uani 1 d . .
O42 O 0.0629(9) 0.3679(9) 0.2329(5) 0.062(2) Uani 1 d . .
N43 N 0.0845(10) 0.4125(10) 0.3048(6) 0.055(2) Uani 1 d . .
O44 O 0.0316(11) 0.4945(11) 0.3334(6) 0.080(3) Uani 1 d . .
O51 O 0.3001(10) 0.1202(10) 0.1123(5) 0.073(2) Uani 1 d . .
O52 O 0.3754(9) 0.0788(9) 0.2276(5) 0.063(2) Uani 1 d . .
N53 N 0.3705(9) 0.0571(9) 0.1540(6) 0.052(2) Uani 1 d . .
O54 O 0.4313(12) -0.0178(12) 0.1223(7) 0.094(3) Uani 1 d . .
O61 O 0.4822(8) 0.3717(8) 0.1910(5) 0.056(2) Uani 1 d . .
O62 O 0.3718(9) 0.5034(9) 0.2413(5) 0.068(2) Uani 1 d . .
N63 N 0.4850(10) 0.4947(11) 0.2141(6) 0.063(3) Uani 1 d . .
O64 O 0.5812(9) 0.5974(8) 0.2116(7) 0.076(3) Uani 1 d . .
N71 N 0.8256(28) 0.1603(25) 0.3843(14) 0.130(8) Uani 1 d . .
C72 C 0.7778(21) 0.1849(18) 0.3262(12) 0.097(5) Uani 1 d . .
C73 C 0.7272(17) 0.2256(17) 0.2510(10) 0.090(4) Uani 1 d . .
H73A H 0.6704 0.2848 0.2606 0.108 Uiso 1 calc R .
H73B H 0.6724 0.1451 0.2184 0.108 Uiso 1 calc R .
H73C H 0.8052 0.2738 0.2242 0.108 Uiso 1 calc R .

loop_
_atom_type_symbol
_atom_type_description
_atom_type_scat_dispersion_real
_atom_type_scat_dispersion_imag
_atom_type_scat_source
C C 0.0033 0.0016 'International Tables Vol C Tables 4.2.6.8 and 6.1.1.4'
H H 0.0000 0.0000 'International Tables Vol C Tables 4.2.6.8 and 6.1.1.4'
N N 0.0061 0.0033 'International Tables Vol C Tables 4.2.6.8 and 6.1.1.4'
O O 0.0106 0.0060 'International Tables Vol C Tables 4.2.6.8 and 6.1.1.4'
Y Y -2.7962 3.5667 'International Tables Vol C Tables 4.2.6.8 and 6.1.1.4'

loop_
_geom_angle_atom_site_label_1
_geom_angle_atom_site_label_2
_geom_angle_atom_site_label_3
_geom_angle
_geom_angle_site_symmetry_1
_geom_angle_site_symmetry_3
_geom_angle_publ_flag
O61 Y1 O62 52.9(3) . . ?
O61 Y1 N28 140.9(3) . . ?
O62 Y1 N28 137.5(3) . . ?
O61 Y1 O42 124.0(3) . . ?
O62 Y1 O42 75.1(3) . . ?
N28 Y1 O42 90.7(3) . . ?
O61 Y1 O52 74.9(3) . . ?
O62 Y1 O52 123.5(3) . . ?
N28 Y1 O52 72.6(3) . . ?
O42 Y1 O52 160.9(3) . . ?
O61 Y1 O51 71.3(3) . . ?
O62 Y1 O51 117.4(3) . . ?
N28 Y1 O51 103.0(3) . . ?
O42 Y1 O51 128.1(3) . . ?
O52 Y1 O51 50.6(3) . . ?
O61 Y1 N2 85.0(3) . . ?
O62 Y1 N2 82.3(3) . . ?
N28 Y1 N2 129.1(3) . . ?
O42 Y1 N2 67.1(3) . . ?
O52 Y1 N2 116.1(3) . . ?
O51 Y1 N2 65.5(3) . . ?
O61 Y1 N8 140.3(3) . . ?
O62 Y1 N8 138.4(3) . . ?
N28 Y1 N8 64.2(3) . . ?
O42 Y1 N8 68.9(3) . . ?
O52 Y1 N8 94.8(3) . . ?
O51 Y1 N8 72.8(3) . . ?
N2 Y1 N8 65.0(3) . . ?
O61 Y1 N22 81.2(3) . . ?
O62 Y1 N22 83.4(3) . . ?
N28 Y1 N22 66.5(3) . . ?
O42 Y1 N22 115.3(3) . . ?
O52 Y1 N22 67.2(3) . . ?
O51 Y1 N22 116.2(3) . . ?
N2 Y1 N22 164.3(3) . . ?
N8 Y1 N22 130.7(3) . . ?
O61 Y1 O41 116.2(3) . . ?
O62 Y1 O41 70.1(3) . . ?
N28 Y1 O41 70.1(3) . . ?
O42 Y1 O41 50.4(3) . . ?
O52 Y1 O41 127.7(3) . . ?
O51 Y1 O41 172.3(3) . . ?
N2 Y1 O41 115.7(3) . . ?
N8 Y1 O41 100.6(3) . . ?
N22 Y1 O41 64.9(3) . . ?
C6 N1 N2 117.0(8) . . ?
C3 N2 N1 120.2(8) . . ?
C3 N2 Y1 120.2(6) . . ?
N1 N2 Y1 119.5(6) . . ?
N2 C3 N4 124.7(9) . . ?
N2 C3 C7 117.4(8) . . ?
N4 C3 C7 117.9(9) . . ?
C5 N4 C3 116.7(9) . . ?
N4 C5 C6 119.9(9) . . ?
N4 C5 C51 119.8(10) . . ?
C6 C5 C51 120.3(10) . . ?
N1 C6 C5 121.3(9) . . ?
N1 C6 C61 117.5(10) . . ?
C5 C6 C61 121.2(10) . . ?
N8 C7 C12 123.4(10) . . ?
N8 C7 C3 116.9(8) . . ?
C12 C7 C3 119.5(9) . . ?
C7 N8 C9 118.2(8) . . ?
C7 N8 Y1 120.4(6) . . ?
C9 N8 Y1 121.3(6) . . ?
N8 C9 C10 121.3(10) . . ?
N8 C9 C29 113.5(9) . . ?
C10 C9 C29 125.3(11) . . ?
C11 C10 C9 120.8(12) . . ?
C10 C11 C12 118.2(11) . . ?
C11 C12 C7 118.0(11) . . ?
C26 N21 N22 120.3(11) . . ?
C23 N22 N21 118.4(9) . . ?
C23 N22 Y1 118.6(8) . . ?
N21 N22 Y1 122.5(7) . . ?
N22 C23 N24 124.7(13) . . ?
N22 C23 C27 119.4(10) . . ?
N24 C23 C27 115.9(11) . . ?
C23 N24 C25 114.9(12) . . ?
N24 C25 C26 120.0(11) . . ?
N24 C25 C251 115.7(14) . . ?
C26 C25 C251 124.3(15) . . ?
N21 C26 C25 121.6(14) . . ?
N21 C26 C261 115.5(14) . . ?
C25 C26 C261 122.9(13) . . ?
N28 C27 C32 121.5(13) . . ?
N28 C27 C23 116.6(10) . . ?
C32 C27 C23 122.0(12) . . ?
C29 N28 C27 118.6(9) . . ?
C29 N28 Y1 122.2(7) . . ?
C27 N28 Y1 118.7(7) . . ?
N28 C29 C30 118.7(12) . . ?
N28 C29 C9 118.4(9) . . ?
C30 C29 C9 122.9(12) . . ?
C31 C30 C29 122.6(16) . . ?
C30 C31 C32 118.5(15) . . ?
C31 C32 C27 119.1(13) . . ?
C5 C51 C52 115.0(11) . . ?
C62 C61 C6 115.6(11) . . ?
C252 C251 C25 118.5(17) . . ?
C262 C261 C26 117.7(17) . . ?
N43 O41 Y1 95.0(6) . . ?
N43 O42 Y1 100.0(6) . . ?
O44 N43 O41 121.7(11) . . ?
O44 N43 O42 124.4(10) . . ?
O41 N43 O42 113.8(9) . . ?
N53 O51 Y1 95.8(6) . . ?
N53 O52 Y1 98.0(6) . . ?
O54 N53 O52 123.5(11) . . ?
O54 N53 O51 121.2(11) . . ?
O52 N53 O51 115.3(9) . . ?
N63 O61 Y1 96.9(6) . . ?
N63 O62 Y1 95.9(7) . . ?
O64 N63 O62 119.8(11) . . ?
O64 N63 O61 126.0(10) . . ?
O62 N63 O61 114.2(9) . . ?
N71 C72 C73 175.2(22) . . ?

loop_
_geom_bond_atom_site_label_1
_geom_bond_atom_site_label_2
_geom_bond_distance
_geom_bond_site_symmetry_2
_geom_bond_publ_flag
Y1 O61 2.416(7) . ?
Y1 O62 2.436(9) . ?
Y1 N28 2.499(7) . ?
Y1 O42 2.478(8) . ?
Y1 O52 2.473(8) . ?
Y1 O51 2.503(9) . ?
Y1 N2 2.525(8) . ?
Y1 N8 2.516(8) . ?
Y1 N22 2.515(9) . ?
Y1 O41 2.551(9) . ?
N1 C6 1.305(14) . ?
N2 N1 1.372(11) . ?
N2 C3 1.327(13) . ?
C3 C7 1.494(14) . ?
N4 C3 1.348(13) . ?
C5 N4 1.298(14) . ?
C5 C51 1.516(15) . ?
C6 C5 1.46(2) . ?
C6 C61 1.52(2) . ?
C7 N8 1.339(13) . ?
C7 C12 1.388(15) . ?
C9 N8 1.399(13) . ?
C9 C29 1.48(2) . ?
C10 C9 1.36(2) . ?
C11 C10 1.40(2) . ?
C12 C11 1.43(2) . ?
N21 N22 1.332(14) . ?
C23 N22 1.34(2) . ?
C23 N24 1.375(15) . ?
N24 C25 1.35(2) . ?
C25 C26 1.40(2) . ?
C25 C251 1.51(2) . ?
C26 N21 1.31(2) . ?
C26 C261 1.55(2) . ?
C27 N28 1.396(14) . ?
C27 C23 1.47(2) . ?
C29 N28 1.32(2) . ?
C29 C30 1.44(2) . ?
C30 C31 1.31(2) . ?
C32 C31 1.37(3) . ?
C32 C27 1.39(2) . ?
C52 C51 1.47(2) . ?
C61 C62 1.52(2) . ?
C251 C252 1.45(3) . ?
C262 C261 1.36(3) . ?
O41 N43 1.303(13) . ?
N43 O44 1.216(13) . ?
N43 O42 1.254(12) . ?
O51 N53 1.271(13) . ?
N53 O54 1.238(13) . ?
N53 O52 1.246(12) . ?
N63 O64 1.206(13) . ?
N63 O62 1.289(13) . ?
N63 O61 1.285(13) . ?
N71 C72 1.12(3) . ?
C72 C73 1.44(2) . ?
